data_1556099
loop_
_publ_author_name
'Stephan, ?'
'Gloe, ?'
'Paulus, ?'
'Saadioui, ?'
'B\"ohmer, V, ?'

_publ_section_title
;
 Calix Crowns Derived from para-Bridged Calix
;
_journal_issue 6
_journal_name_full 'Organic letters'
_journal_page_first 839
_journal_page_last 841
_journal_paper_doi 10.1021/ol005581b
_journal_volume 2
_journal_year 2000
_chemical_formula_sum 'C49 H62 O7'
_chemical_formula_weight 762.99
_space_group_IT_number 2
_space_group_name_Hall '-P 1'
_space_group_name_H-M_alt 'P -1'
_symmetry_space_group_name_H-M 'P -1'
_atom_sites_solution_hydrogens geom
_atom_sites_solution_primary direct
_atom_sites_solution_secondary difmap
_audit_creation_method SHELXL-97
_cell_angle_alpha 84.260(10)
_cell_angle_beta 83.38(2)
_cell_angle_gamma 85.510(10)
_cell_formula_units_Z 2
_cell_length_a 11.1790(10)
_cell_length_b 13.411(2)
_cell_length_c 14.3820(10)
_cell_measurement_reflns_used 25
_cell_measurement_temperature 193(2)
_cell_measurement_theta_min 10
_cell_volume 2126.2(4)
_computing_structure_refinement 'SHELXL-97 (Sheldrick, 1997)'
_computing_structure_solution 'SHELXS-97 (Sheldrick, 1990)'
_diffrn_ambient_temperature 193(2)
_diffrn_measured_fraction_theta_full 0.999
_diffrn_measured_fraction_theta_max 0.999
_diffrn_radiation_monochromator graphite
_diffrn_radiation_source 'fine-focus sealed tube'
_diffrn_radiation_type MoK\a
_diffrn_radiation_wavelength 0.71073
_diffrn_reflns_av_R_equivalents 0.0373
_diffrn_reflns_av_sigmaI/netI 0.1287
_diffrn_reflns_limit_h_max 0
_diffrn_reflns_limit_h_min -12
_diffrn_reflns_limit_k_max 14
_diffrn_reflns_limit_k_min -15
_diffrn_reflns_limit_l_max 16
_diffrn_reflns_limit_l_min -16
_diffrn_reflns_number 6629
_diffrn_reflns_theta_full 23.55
_diffrn_reflns_theta_max 23.55
_diffrn_reflns_theta_min 2.00
_exptl_absorpt_coefficient_mu 0.078
_exptl_crystal_density_diffrn 1.192
_exptl_crystal_density_method 'not measured'
_exptl_crystal_F_000 824
_refine_diff_density_max 0.291
_refine_diff_density_min -0.223
_refine_diff_density_rms 0.046
_refine_ls_extinction_coef 0.0050(7)
_refine_ls_extinction_expression Fc^*^=kFc[1+0.001xFc^2^\l^3^/sin(2\q)]^-1/4^
_refine_ls_extinction_method SHELXL
_refine_ls_goodness_of_fit_ref 0.867
_refine_ls_hydrogen_treatment mixed
_refine_ls_matrix_type full
_refine_ls_number_parameters 506
_refine_ls_number_reflns 6327
_refine_ls_number_restraints 0
_refine_ls_restrained_S_all 0.867
_refine_ls_R_factor_all 0.1416
_refine_ls_R_factor_gt 0.0546
_refine_ls_shift/su_max 0.000
_refine_ls_shift/su_mean 0.000
_refine_ls_structure_factor_coef Fsqd
_refine_ls_weighting_details 'calc w=1/[\s^2^(Fo^2^)+(0.0549P)^2^+0.0000P] where P=(Fo^2^+2Fc^2^)/3'
_refine_ls_weighting_scheme calc
_refine_ls_wR_factor_gt 0.1050
_refine_ls_wR_factor_ref 0.1303
_reflns_number_gt 2991
_reflns_number_total 6327
_reflns_threshold_expression >2sigma(I)
_cod_data_source_file ol005581b_s1.cif
_cod_data_source_block l378
_cod_depositor_comments
;
The following automatic conversions were performed:

data name '_atom_site_symetry_multiplicity' was replaced with
'_atom_site_symmetry_multiplicity' as specified in the replacement
file
'/home/saulius/struct/COD-crude-data/automatic-downloads/DataCite-retrospective/ACS/depositions/lib/lists/replacement-tags.lst'.

Automatic conversion script
Id: cif_correct_tags 6909 2019-04-08 15:41:33Z antanas 
;
_cod_original_sg_symbol_H-M P1-
_cod_database_code 1556099

loop_
_symmetry_equiv_pos_as_xyz
'x, y, z'
'-x, -y, -z'

loop_
_atom_site_label
_atom_site_type_symbol
_atom_site_fract_x
_atom_site_fract_y
_atom_site_fract_z
_atom_site_U_iso_or_equiv
_atom_site_adp_type
_atom_site_occupancy
_atom_site_symmetry_multiplicity
_atom_site_calc_flag
_atom_site_refinement_flags
C01 C 1.0517(3) 0.4210(3) 0.2245(3) 0.0310(10) Uani 1 1 d .
C02 C 1.0372(3) 0.3407(3) 0.2929(3) 0.0327(10) Uani 1 1 d .
H02A H 1.0821 0.2780 0.2831 0.080 Uiso 1 1 d R
C03 C 0.9570(3) 0.3465(3) 0.3734(2) 0.0258(9) Uani 1 1 d .
C04 C 0.9354(3) 0.2545(3) 0.4423(2) 0.0327(10) Uani 1 1 d .
H04A H 0.8690 0.2708 0.4880 0.080 Uiso 1 1 d R
H04B H 1.0055 0.2360 0.4746 0.080 Uiso 1 1 d R
C05 C 0.9049(3) 0.1685(3) 0.3907(2) 0.0277(9) Uani 1 1 d .
C06 C 0.9923(3) 0.0953(3) 0.3617(3) 0.0328(10) Uani 1 1 d .
H06A H 1.0710 0.0930 0.3828 0.080 Uiso 1 1 d R
C07 C 0.9707(4) 0.0248(3) 0.3017(3) 0.0349(10) Uani 1 1 d .
C08 C 0.8560(3) 0.0305(3) 0.2729(3) 0.0338(10) Uani 1 1 d .
H08A H 0.8392 -0.0172 0.2314 0.080 Uiso 1 1 d R
C09 C 0.7649(3) 0.1004(3) 0.3016(2) 0.0276(9) Uani 1 1 d .
C10 C 0.6432(3) 0.1086(3) 0.2616(2) 0.0320(10) Uani 1 1 d .
H10A H 0.5799 0.1141 0.3124 0.080 Uiso 1 1 d R
H10B H 0.6333 0.0502 0.2306 0.080 Uiso 1 1 d R
C11 C 0.6357(3) 0.2015(3) 0.1919(3) 0.0288(9) Uani 1 1 d .
C12 C 0.7095(3) 0.2046(3) 0.1070(3) 0.0317(10) Uani 1 1 d .
H12A H 0.7562 0.1448 0.0898 0.080 Uiso 1 1 d R
C13 C 0.7159(3) 0.2910(3) 0.0460(2) 0.0299(9) Uani 1 1 d .
C14 C 0.6442(3) 0.3748(3) 0.0703(3) 0.0314(10) Uani 1 1 d .
H14A H 0.6484 0.4355 0.0289 0.080 Uiso 1 1 d R
C15 C 0.5653(3) 0.3758(2) 0.1532(2) 0.0244(9) Uani 1 1 d .
C16 C 0.4912(3) 0.4711(3) 0.1774(3) 0.0315(10) Uani 1 1 d .
H16A H 0.4439 0.4580 0.2368 0.080 Uiso 1 1 d R
H16B H 0.4367 0.4890 0.1305 0.080 Uiso 1 1 d R
C17 C 0.5679(3) 0.5575(3) 0.1825(2) 0.0273(9) Uani 1 1 d .
C18 C 0.5624(3) 0.6443(3) 0.1211(2) 0.0277(9) Uani 1 1 d .
H18A H 0.5084 0.6498 0.0733 0.080 Uiso 1 1 d R
C19 C 0.6340(3) 0.7241(3) 0.1253(2) 0.0282(9) Uani 1 1 d .
C20 C 0.7172(3) 0.7115(3) 0.1911(2) 0.0284(9) Uani 1 1 d .
H20A H 0.7701 0.7640 0.1936 0.080 Uiso 1 1 d R
C21 C 0.7253(3) 0.6246(3) 0.2547(2) 0.0297(9) Uani 1 1 d .
C22 C 0.8174(3) 0.6148(3) 0.3256(3) 0.0359(10) Uani 1 1 d .
H22A H 0.7750 0.6120 0.3876 0.080 Uiso 1 1 d R
H22B H 0.8644 0.6726 0.3168 0.080 Uiso 1 1 d R
C23 C 0.9006(3) 0.5203(3) 0.3173(3) 0.0303(10) Uani 1 1 d .
C24 C 0.9828(3) 0.5092(3) 0.2383(3) 0.0338(10) Uani 1 1 d .
H24A H 0.9899 0.5643 0.1904 0.080 Uiso 1 1 d R
C25 C 1.1344(3) 0.4082(3) 0.1346(3) 0.0398(11) Uani 1 1 d .
H25A H 1.2147 0.3888 0.1500 0.080 Uiso 1 1 d R
H25B H 1.1364 0.4717 0.0973 0.080 Uiso 1 1 d R
C26 C 1.0942(4) 0.3326(3) 0.0735(3) 0.0503(12) Uani 1 1 d .
H26A H 1.0980 0.2678 0.1086 0.080 Uiso 1 1 d R
H26B H 1.1475 0.3288 0.0164 0.080 Uiso 1 1 d R
C27 C 0.9679(4) 0.3524(3) 0.0480(3) 0.0440(11) Uani 1 1 d .
H27A H 0.9618 0.4189 0.0166 0.080 Uiso 1 1 d R
H27B H 0.9126 0.3502 0.1044 0.080 Uiso 1 1 d R
C28 C 0.9348(4) 0.2757(3) -0.0169(3) 0.0455(11) Uani 1 1 d .
H28A H 0.9434 0.2093 0.0146 0.080 Uiso 1 1 d R
H28B H 0.9904 0.2787 -0.0731 0.080 Uiso 1 1 d R
C29 C 0.8060(3) 0.2947(3) -0.0409(3) 0.0403(11) Uani 1 1 d .
H29A H 0.7984 0.3600 -0.0745 0.080 Uiso 1 1 d R
H29B H 0.7884 0.2461 -0.0812 0.080 Uiso 1 1 d R
C30 C 0.8365(4) 0.4700(3) 0.5451(3) 0.0440(11) Uani 1 1 d .
H30A H 0.8950 0.4199 0.5678 0.080 Uiso 1 1 d R
H30B H 0.8725 0.5334 0.5341 0.080 Uiso 1 1 d R
C31 C 0.7295(4) 0.4707(4) 0.6179(3) 0.0591(14) Uani 1 1 d .
H31A H 0.6677 0.5146 0.5913 0.080 Uiso 1 1 d R
H31B H 0.7485 0.4976 0.6734 0.080 Uiso 1 1 d R
C32 C 0.5889(4) 0.3556(3) 0.5896(3) 0.0467(11) Uani 1 1 d .
H32A H 0.5207 0.4023 0.6021 0.080 Uiso 1 1 d R
H32B H 0.6137 0.3603 0.5232 0.080 Uiso 1 1 d R
C33 C 0.5550(4) 0.2517(3) 0.6227(3) 0.0594(13) Uani 1 1 d .
H33A H 0.5326 0.2470 0.6894 0.080 Uiso 1 1 d R
H33B H 0.6230 0.2052 0.6091 0.080 Uiso 1 1 d R
C34 C 0.4309(5) 0.1294(3) 0.5868(3) 0.0723(16) Uani 1 1 d .
H34A H 0.5006 0.0901 0.5619 0.080 Uiso 1 1 d R
H34B H 0.4129 0.1076 0.6523 0.080 Uiso 1 1 d R
C35 C 0.3315(5) 0.1117(4) 0.5304(3) 0.0705(16) Uani 1 1 d .
H35A H 0.2650 0.1568 0.5511 0.080 Uiso 1 1 d R
H35B H 0.3064 0.0444 0.5420 0.080 Uiso 1 1 d R
C36 C 0.3211(4) 0.2323(3) 0.3993(3) 0.0452(11) Uani 1 1 d .
H36A H 0.2345 0.2386 0.4048 0.080 Uiso 1 1 d R
H36B H 0.3487 0.2805 0.4357 0.080 Uiso 1 1 d R
C37 C 0.3740(3) 0.2547(3) 0.2991(3) 0.0444(11) Uani 1 1 d .
H37A H 0.3273 0.3069 0.2660 0.080 Uiso 1 1 d R
H37B H 0.3757 0.1943 0.2683 0.080 Uiso 1 1 d R
C38 C 0.5637(3) 0.2871(3) 0.2124(2) 0.0253(9) Uani 1 1 d .
C39 C 0.6469(3) 0.5512(3) 0.2516(2) 0.0290(9) Uani 1 1 d .
C40 C 0.8903(3) 0.4379(3) 0.3848(3) 0.0293(9) Uani 1 1 d .
C41 C 0.7902(3) 0.1690(3) 0.3623(2) 0.0268(9) Uani 1 1 d .
C42 C 1.0694(4) -0.0500(3) 0.2637(3) 0.0431(11) Uani 1 1 d .
C43 C 1.1828(5) -0.0534(4) 0.3124(5) 0.117(3) Uani 1 1 d .
H43A H 1.2159 0.0112 0.3056 0.080 Uiso 1 1 d R
H43B H 1.1595 -0.0725 0.3777 0.080 Uiso 1 1 d R
H43C H 1.2424 -0.1023 0.2878 0.080 Uiso 1 1 d R
C44 C 1.1019(5) -0.0241(4) 0.1606(4) 0.102(2) Uani 1 1 d .
H44A H 1.1318 0.0417 0.1504 0.080 Uiso 1 1 d R
H44B H 1.1625 -0.0721 0.1361 0.080 Uiso 1 1 d R
H44C H 1.0308 -0.0248 0.1292 0.080 Uiso 1 1 d R
C45 C 1.0276(5) -0.1559(3) 0.2767(3) 0.0737(16) Uani 1 1 d .
H45A H 0.9576 -0.1563 0.2437 0.080 Uiso 1 1 d R
H45B H 1.0891 -0.2035 0.2526 0.080 Uiso 1 1 d R
H45C H 1.0062 -0.1737 0.3425 0.080 Uiso 1 1 d R
C46 C 0.6129(3) 0.8227(3) 0.0649(3) 0.0299(9) Uani 1 1 d .
C47 C 0.7135(4) 0.8934(3) 0.0654(3) 0.0484(12) Uani 1 1 d .
H47A H 0.7879 0.8604 0.0405 0.080 Uiso 1 1 d R
H47B H 0.6984 0.9556 0.0281 0.080 Uiso 1 1 d R
H47C H 0.7189 0.9065 0.1291 0.080 Uiso 1 1 d R
C48 C 0.4934(4) 0.8756(3) 0.1045(3) 0.0507(12) Uani 1 1 d .
H48A H 0.4975 0.8871 0.1688 0.080 Uiso 1 1 d R
H48B H 0.4789 0.9386 0.0683 0.080 Uiso 1 1 d R
H48C H 0.4288 0.8334 0.1011 0.080 Uiso 1 1 d R
C49 C 0.6033(4) 0.8059(3) -0.0376(2) 0.0406(11) Uani 1 1 d .
H49A H 0.6778 0.7736 -0.0633 0.080 Uiso 1 1 d R
H49B H 0.5384 0.7639 -0.0405 0.080 Uiso 1 1 d R
H49C H 0.5884 0.8692 -0.0733 0.080 Uiso 1 1 d R
O1 O 0.7986(2) 0.44418(18) 0.45899(16) 0.0333(7) Uani 1 1 d .
O2 O 0.6852(3) 0.3746(2) 0.64155(19) 0.0596(9) Uani 1 1 d .
O3 O 0.4547(3) 0.2317(2) 0.57534(19) 0.0522(8) Uani 1 1 d .
O4 O 0.3635(3) 0.1349(2) 0.43211(19) 0.0562(9) Uani 1 1 d .
O5 O 0.4944(2) 0.28468(18) 0.30029(16) 0.0309(6) Uani 1 1 d .
O6 O 0.6387(2) 0.46755(18) 0.31465(17) 0.0384(7) Uani 1 1 d .
H6A H 0.6908 0.4688 0.3531 0.080 Uiso 1 1 d R
O7 O 0.7067(2) 0.24103(18) 0.39557(16) 0.0373(7) Uani 1 1 d .
H7A H 0.6484 0.2461 0.3620 0.080 Uiso 1 1 d R

loop_
_atom_site_aniso_label
_atom_site_aniso_U_11
_atom_site_aniso_U_22
_atom_site_aniso_U_33
_atom_site_aniso_U_23
_atom_site_aniso_U_13
_atom_site_aniso_U_12
C01 0.025(2) 0.037(2) 0.032(2) 0.002(2) -0.0103(19) -0.0070(19)
C02 0.029(2) 0.038(3) 0.033(2) 0.000(2) -0.011(2) -0.0022(19)
C03 0.025(2) 0.025(2) 0.030(2) -0.0013(17) -0.0126(19) -0.0056(18)
C04 0.034(2) 0.035(2) 0.030(2) 0.0015(18) -0.0094(19) -0.0032(19)
C05 0.034(2) 0.024(2) 0.025(2) 0.0040(17) -0.0043(18) -0.0050(19)
C06 0.032(2) 0.028(2) 0.037(2) 0.0042(19) -0.0067(19) 0.0002(19)
C07 0.037(3) 0.025(2) 0.042(3) 0.0009(19) -0.001(2) -0.0027(19)
C08 0.039(3) 0.024(2) 0.038(2) 0.0011(18) -0.007(2) -0.007(2)
C09 0.030(2) 0.027(2) 0.027(2) 0.0025(18) -0.0045(18) -0.0065(19)
C10 0.037(2) 0.025(2) 0.035(2) 0.0019(18) -0.0089(19) -0.0077(19)
C11 0.032(2) 0.023(2) 0.034(2) 0.0015(18) -0.012(2) -0.0089(19)
C12 0.033(2) 0.032(2) 0.033(2) -0.0078(19) -0.005(2) -0.0076(19)
C13 0.033(2) 0.033(2) 0.025(2) -0.0027(19) -0.0040(19) -0.008(2)
C14 0.032(2) 0.033(2) 0.030(2) 0.0028(19) -0.006(2) -0.010(2)
C15 0.026(2) 0.021(2) 0.029(2) -0.0026(17) -0.0107(18) -0.0077(17)
C16 0.026(2) 0.029(2) 0.039(2) 0.0024(18) -0.0061(19) -0.0046(18)
C17 0.026(2) 0.025(2) 0.031(2) -0.0042(18) -0.0032(18) -0.0015(18)
C18 0.029(2) 0.028(2) 0.027(2) -0.0028(18) -0.0082(18) -0.0007(18)
C19 0.032(2) 0.026(2) 0.027(2) -0.0050(17) -0.0042(18) 0.0032(18)
C20 0.029(2) 0.025(2) 0.032(2) -0.0059(18) -0.0049(19) 0.0029(18)
C21 0.031(2) 0.027(2) 0.032(2) -0.0060(18) -0.0075(18) -0.0020(19)
C22 0.045(3) 0.023(2) 0.043(2) -0.0050(19) -0.019(2) -0.0018(19)
C23 0.037(3) 0.024(2) 0.033(2) -0.0005(19) -0.021(2) -0.0056(19)
C24 0.036(2) 0.034(3) 0.034(2) 0.0036(19) -0.015(2) -0.011(2)
C25 0.035(3) 0.046(3) 0.037(3) 0.005(2) -0.007(2) -0.007(2)
C26 0.040(3) 0.069(3) 0.041(3) -0.007(2) 0.001(2) -0.009(2)
C27 0.039(3) 0.055(3) 0.039(3) -0.005(2) -0.005(2) -0.006(2)
C28 0.041(3) 0.056(3) 0.042(3) -0.012(2) 0.003(2) -0.014(2)
C29 0.045(3) 0.044(3) 0.033(2) -0.009(2) -0.003(2) -0.011(2)
C30 0.042(3) 0.058(3) 0.037(3) -0.021(2) -0.009(2) -0.009(2)
C31 0.056(3) 0.076(4) 0.051(3) -0.028(3) -0.001(3) -0.019(3)
C32 0.040(3) 0.060(3) 0.041(3) -0.006(2) -0.004(2) -0.009(2)
C33 0.066(3) 0.070(4) 0.042(3) 0.012(3) -0.017(3) -0.010(3)
C34 0.119(5) 0.050(3) 0.051(3) 0.015(3) -0.021(3) -0.030(3)
C35 0.107(5) 0.062(3) 0.045(3) 0.012(3) -0.006(3) -0.046(3)
C36 0.031(2) 0.059(3) 0.042(3) 0.009(2) -0.001(2) -0.007(2)
C37 0.028(2) 0.063(3) 0.042(3) 0.006(2) -0.004(2) -0.013(2)
C38 0.027(2) 0.031(2) 0.020(2) -0.0024(18) -0.0054(18) -0.0072(19)
C39 0.035(2) 0.021(2) 0.030(2) 0.0019(18) -0.0062(19) 0.0045(18)
C40 0.027(2) 0.034(2) 0.030(2) -0.0101(19) -0.0061(19) -0.0058(19)
C41 0.031(2) 0.025(2) 0.023(2) 0.0000(17) 0.0018(18) 0.0018(19)
C42 0.039(3) 0.036(3) 0.054(3) -0.005(2) -0.006(2) 0.004(2)
C43 0.060(4) 0.114(5) 0.192(7) -0.100(5) -0.042(4) 0.039(4)
C44 0.115(5) 0.069(4) 0.100(5) 0.003(3) 0.049(4) 0.030(4)
C45 0.084(4) 0.042(3) 0.090(4) -0.008(3) 0.004(3) 0.010(3)
C46 0.032(2) 0.024(2) 0.034(2) 0.0003(18) -0.0045(19) -0.0019(18)
C47 0.066(3) 0.035(3) 0.046(3) 0.006(2) -0.016(2) -0.014(2)
C48 0.060(3) 0.034(3) 0.052(3) 0.009(2) 0.001(2) 0.014(2)
C49 0.048(3) 0.038(3) 0.038(2) 0.000(2) -0.011(2) -0.007(2)
O1 0.0339(16) 0.0388(16) 0.0298(15) -0.0076(12) -0.0066(13) -0.0077(13)
O2 0.057(2) 0.083(2) 0.0421(18) -0.0021(17) -0.0118(16) -0.0232(19)
O3 0.061(2) 0.0482(19) 0.0484(18) 0.0051(15) -0.0119(16) -0.0133(16)
O4 0.084(2) 0.0476(19) 0.0366(18) 0.0081(15) -0.0029(16) -0.0212(18)
O5 0.0236(14) 0.0387(16) 0.0305(15) 0.0002(12) -0.0041(12) -0.0056(12)
O6 0.0382(17) 0.0347(16) 0.0442(17) 0.0066(14) -0.0171(14) -0.0089(13)
O7 0.0326(16) 0.0437(17) 0.0376(16) -0.0096(13) -0.0118(13) 0.0030(14)

loop_
_atom_type_symbol
_atom_type_description
_atom_type_scat_dispersion_real
_atom_type_scat_dispersion_imag
_atom_type_scat_source
C C 0.0033 0.0016 'International Tables Vol C Tables 4.2.6.8 and 6.1.1.4'
H H 0.0000 0.0000 'International Tables Vol C Tables 4.2.6.8 and 6.1.1.4'
O O 0.0106 0.0060 'International Tables Vol C Tables 4.2.6.8 and 6.1.1.4'

loop_
_geom_angle_atom_site_label_1
_geom_angle_atom_site_label_2
_geom_angle_atom_site_label_3
_geom_angle
C24 C01 C02 117.9(4)
C24 C01 C25 121.6(3)
C02 C01 C25 120.3(4)
C03 C02 C01 122.5(4)
C03 C02 H02A 118.4
C01 C02 H02A 119.0
C02 C03 C40 117.4(3)
C02 C03 C04 121.0(3)
C40 C03 C04 121.5(3)
C05 C04 C03 109.9(3)
C05 C04 H04A 109.2
C03 C04 H04A 108.6
C05 C04 H04B 110.5
C03 C04 H04B 110.1
H04A C04 H04B 108.4
C41 C05 C06 119.0(3)
C41 C05 C04 119.1(3)
C06 C05 C04 121.6(3)
C05 C06 C07 122.4(4)
C05 C06 H06A 119.5
C07 C06 H06A 118.2
C08 C07 C06 116.4(4)
C08 C07 C42 121.1(4)
C06 C07 C42 122.3(4)
C09 C08 C07 123.4(4)
C09 C08 H08A 118.7
C07 C08 H08A 117.9
C08 C09 C41 118.2(3)
C08 C09 C10 121.2(3)
C41 C09 C10 120.4(3)
C11 C10 C09 109.4(3)
C11 C10 H10A 109.7
C09 C10 H10A 108.8
C11 C10 H10B 109.4
C09 C10 H10B 110.8
H10A C10 H10B 108.7
C38 C11 C12 117.9(3)
C38 C11 C10 122.3(3)
C12 C11 C10 119.7(3)
C13 C12 C11 121.9(4)
C13 C12 H12A 119.1
C11 C12 H12A 119.0
C14 C13 C12 118.1(4)
C14 C13 C29 121.4(3)
C12 C13 C29 120.4(4)
C13 C14 C15 122.9(3)
C13 C14 H14A 118.9
C15 C14 H14A 118.2
C38 C15 C14 116.4(3)
C38 C15 C16 123.0(3)
C14 C15 C16 120.5(3)
C17 C16 C15 112.7(3)
C17 C16 H16A 109.2
C15 C16 H16A 108.7
C17 C16 H16B 109.4
C15 C16 H16B 108.5
H16A C16 H16B 108.1
C18 C17 C39 118.4(3)
C18 C17 C16 122.3(3)
C39 C17 C16 119.3(3)
C17 C18 C19 122.5(3)
C17 C18 H18A 119.4
C19 C18 H18A 118.1
C20 C19 C18 117.0(3)
C20 C19 C46 122.6(3)
C18 C19 C46 120.2(3)
C19 C20 C21 122.1(3)
C19 C20 H20A 118.7
C21 C20 H20A 119.2
C39 C21 C20 118.4(3)
C39 C21 C22 121.7(3)
C20 C21 C22 120.0(3)
C23 C22 C21 111.9(3)
C23 C22 H22A 108.6
C21 C22 H22A 108.5
C23 C22 H22B 109.6
C21 C22 H22B 109.8
H22A C22 H22B 108.4
C24 C23 C40 117.4(4)
C24 C23 C22 121.0(3)
C40 C23 C22 121.3(4)
C01 C24 C23 122.6(4)
C01 C24 H24A 118.6
C23 C24 H24A 118.8
C01 C25 C26 114.0(3)
C01 C25 H25A 109.1
C26 C25 H25A 109.8
C01 C25 H25B 108.8
C26 C25 H25B 107.0
H25A C25 H25B 107.9
C27 C26 C25 114.9(4)
C27 C26 H26A 106.8
C25 C26 H26A 107.5
C27 C26 H26B 108.1
C25 C26 H26B 111.1
H26A C26 H26B 108.1
C26 C27 C28 112.2(3)
C26 C27 H27A 107.4
C28 C27 H27A 109.7
C26 C27 H27B 109.3
C28 C27 H27B 109.5
H27A C27 H27B 108.6
C29 C28 C27 112.1(3)
C29 C28 H28A 108.3
C27 C28 H28A 108.9
C29 C28 H28B 110.5
C27 C28 H28B 108.8
H28A C28 H28B 108.2
C13 C29 C28 112.0(3)
C13 C29 H29A 109.1
C28 C29 H29A 108.2
C13 C29 H29B 109.3
C28 C29 H29B 110.1
H29A C29 H29B 108.1
O1 C30 C31 108.4(3)
O1 C30 H30A 110.4
C31 C30 H30A 107.0
O1 C30 H30B 109.3
C31 C30 H30B 112.9
H30A C30 H30B 108.7
O2 C31 C30 112.6(4)
O2 C31 H31A 108.8
C30 C31 H31A 106.5
O2 C31 H31B 109.9
C30 C31 H31B 110.6
H31A C31 H31B 108.3
O2 C32 C33 106.3(3)
O2 C32 H32A 110.5
C33 C32 H32A 109.5
O2 C32 H32B 111.5
C33 C32 H32B 109.8
H32A C32 H32B 109.2
O3 C33 C32 107.9(3)
O3 C33 H33A 110.1
C32 C33 H33A 109.4
O3 C33 H33B 111.3
C32 C33 H33B 109.2
H33A C33 H33B 109.0
O3 C34 C35 110.0(4)
O3 C34 H34A 109.4
C35 C34 H34A 106.0
O3 C34 H34B 110.4
C35 C34 H34B 112.2
H34A C34 H34B 108.7
O4 C35 C34 111.9(4)
O4 C35 H35A 108.9
C34 C35 H35A 105.3
O4 C35 H35B 109.8
C34 C35 H35B 112.4
H35A C35 H35B 108.3
O4 C36 C37 108.9(3)
O4 C36 H36A 111.0
C37 C36 H36A 111.2
O4 C36 H36B 109.5
C37 C36 H36B 107.4
H36A C36 H36B 108.7
O5 C37 C36 107.8(3)
O5 C37 H37A 109.7
C36 C37 H37A 112.2
O5 C37 H37B 110.4
C36 C37 H37B 107.7
H37A C37 H37B 108.9
C11 C38 C15 122.8(3)
C11 C38 O5 117.3(3)
C15 C38 O5 119.7(3)
O6 C39 C21 123.9(3)
O6 C39 C17 114.7(3)
C21 C39 C17 121.4(3)
O1 C40 C03 119.5(3)
O1 C40 C23 117.8(3)
C03 C40 C23 122.1(4)
O7 C41 C05 116.3(3)
O7 C41 C09 123.1(3)
C05 C41 C09 120.6(3)
C44 C42 C43 108.4(4)
C44 C42 C45 107.6(4)
C43 C42 C45 106.4(4)
C44 C42 C07 110.0(4)
C43 C42 C07 113.0(4)
C45 C42 C07 111.1(4)
C42 C43 H43A 111.1
C42 C43 H43B 106.4
H43A C43 H43B 109.5
C42 C43 H43C 110.9
H43A C43 H43C 109.5
H43B C43 H43C 109.5
C42 C44 H44A 109.5
C42 C44 H44B 110.3
H44A C44 H44B 109.5
C42 C44 H44C 108.6
H44A C44 H44C 109.5
H44B C44 H44C 109.5
C42 C45 H45A 107.9
C42 C45 H45B 111.7
H45A C45 H45B 109.5
C42 C45 H45C 108.7
H45A C45 H45C 109.5
H45B C45 H45C 109.5
C19 C46 C47 112.4(3)
C19 C46 C49 112.1(3)
C47 C46 C49 107.5(3)
C19 C46 C48 108.3(3)
C47 C46 C48 108.2(3)
C49 C46 C48 108.2(3)
C46 C47 H47A 108.2
C46 C47 H47B 111.6
H47A C47 H47B 109.5
C46 C47 H47C 108.7
H47A C47 H47C 109.5
H47B C47 H47C 109.5
C46 C48 H48A 109.6
C46 C48 H48B 109.9
H48A C48 H48B 109.5
C46 C48 H48C 108.9
H48A C48 H48C 109.5
H48B C48 H48C 109.5
C46 C49 H49A 109.0
C46 C49 H49B 109.5
H49A C49 H49B 109.5
C46 C49 H49C 109.9
H49A C49 H49C 109.5
H49B C49 H49C 109.5
C40 O1 C30 114.9(3)
C31 O2 C32 113.7(3)
C34 O3 C33 112.4(3)
C36 O4 C35 113.0(3)
C38 O5 C37 113.9(3)
C39 O6 H6A 108.7
C41 O7 H7A 108.1

loop_
_geom_bond_atom_site_label_1
_geom_bond_atom_site_label_2
_geom_bond_distance
C01 C24 1.379(5)
C01 C02 1.390(5)
C01 C25 1.516(5)
C02 C03 1.385(5)
C02 H02A 0.9600
C03 C40 1.398(5)
C03 C04 1.520(5)
C04 C05 1.513(5)
C04 H04A 0.9600
C04 H04B 0.9600
C05 C41 1.389(5)
C05 C06 1.390(5)
C06 C07 1.394(5)
C06 H06A 0.9601
C07 C08 1.386(5)
C07 C42 1.523(5)
C08 C09 1.386(5)
C08 H08A 0.9600
C09 C41 1.396(5)
C09 C10 1.529(5)
C10 C11 1.522(5)
C10 H10A 0.9600
C10 H10B 0.9600
C11 C38 1.386(5)
C11 C12 1.391(5)
C12 C13 1.383(5)
C12 H12A 0.9600
C13 C14 1.380(5)
C13 C29 1.512(5)
C14 C15 1.399(5)
C14 H14A 0.9600
C15 C38 1.391(5)
C15 C16 1.516(5)
C16 C17 1.506(4)
C16 H16A 0.9600
C16 H16B 0.9599
C17 C18 1.391(5)
C17 C39 1.396(5)
C18 C19 1.396(4)
C18 H18A 0.9601
C19 C20 1.392(5)
C19 C46 1.525(5)
C20 C21 1.411(5)
C20 H20A 0.9599
C21 C39 1.376(5)
C21 C22 1.520(5)
C22 C23 1.518(5)
C22 H22A 0.9600
C22 H22B 0.9600
C23 C24 1.388(5)
C23 C40 1.399(5)
C24 H24A 0.9601
C25 C26 1.531(5)
C25 H25A 0.9600
C25 H25B 0.9600
C26 C27 1.497(5)
C26 H26A 0.9600
C26 H26B 0.9600
C27 C28 1.549(5)
C27 H27A 0.9600
C27 H27B 0.9600
C28 C29 1.515(5)
C28 H28A 0.9600
C28 H28B 0.9600
C29 H29A 0.9600
C29 H29B 0.9599
C30 O1 1.437(4)
C30 C31 1.496(5)
C30 H30A 0.9600
C30 H30B 0.9600
C31 O2 1.413(5)
C31 H31A 0.9600
C31 H31B 0.9600
C32 O2 1.431(4)
C32 C33 1.491(5)
C32 H32A 0.9601
C32 H32B 0.9600
C33 O3 1.433(5)
C33 H33A 0.9600
C33 H33B 0.9600
C34 O3 1.408(5)
C34 C35 1.496(6)
C34 H34A 0.9600
C34 H34B 0.9601
C35 O4 1.427(5)
C35 H35A 0.9601
C35 H35B 0.9600
C36 O4 1.409(4)
C36 C37 1.505(5)
C36 H36A 0.9600
C36 H36B 0.9600
C37 O5 1.436(4)
C37 H37A 0.9599
C37 H37B 0.9600
C38 O5 1.404(4)
C39 O6 1.372(4)
C40 O1 1.395(4)
C41 O7 1.372(4)
C42 C44 1.498(6)
C42 C43 1.512(6)
C42 C45 1.517(5)
C43 H43A 0.9600
C43 H43B 0.9600
C43 H43C 0.9600
C44 H44A 0.9600
C44 H44B 0.9600
C44 H44C 0.9600
C45 H45A 0.9600
C45 H45B 0.9600
C45 H45C 0.9600
C46 C47 1.527(5)
C46 C49 1.530(5)
C46 C48 1.540(5)
C47 H47A 0.9600
C47 H47B 0.9600
C47 H47C 0.9600
C48 H48A 0.9600
C48 H48B 0.9600
C48 H48C 0.9599
C49 H49A 0.9600
C49 H49B 0.9600
C49 H49C 0.9600
O6 H6A 0.8501
O7 H7A 0.8500

loop_
_geom_torsion_atom_site_label_1
_geom_torsion_atom_site_label_2
_geom_torsion_atom_site_label_3
_geom_torsion_atom_site_label_4
_geom_torsion
C24 C01 C02 C03 0.0(5)
C25 C01 C02 C03 -175.7(3)
C01 C02 C03 C40 -0.8(5)
C01 C02 C03 C04 174.4(3)
C02 C03 C04 C05 -52.0(4)
C40 C03 C04 C05 123.0(4)
C03 C04 C05 C41 -76.2(4)
C03 C04 C05 C06 96.3(4)
C41 C05 C06 C07 2.9(5)
C04 C05 C06 C07 -169.7(3)
C05 C06 C07 C08 -0.8(5)
C05 C06 C07 C42 175.0(4)
C06 C07 C08 C09 -0.8(5)
C42 C07 C08 C09 -176.7(3)
C07 C08 C09 C41 0.4(5)
C07 C08 C09 C10 175.1(3)
C08 C09 C10 C11 -105.0(4)
C41 C09 C10 C11 69.7(4)
C09 C10 C11 C38 -106.9(4)
C09 C10 C11 C12 68.3(4)
C38 C11 C12 C13 2.7(5)
C10 C11 C12 C13 -172.7(3)
C11 C12 C13 C14 -1.6(5)
C11 C12 C13 C29 174.0(3)
C12 C13 C14 C15 -0.4(5)
C29 C13 C14 C15 -175.9(3)
C13 C14 C15 C38 1.1(5)
C13 C14 C15 C16 178.3(3)
C38 C15 C16 C17 119.4(4)
C14 C15 C16 C17 -57.6(4)
C15 C16 C17 C18 116.2(4)
C15 C16 C17 C39 -64.4(4)
C39 C17 C18 C19 1.0(5)
C16 C17 C18 C19 -179.5(3)
C17 C18 C19 C20 3.3(5)
C17 C18 C19 C46 -172.1(3)
C18 C19 C20 C21 -3.4(5)
C46 C19 C20 C21 171.9(3)
C19 C20 C21 C39 -0.8(5)
C19 C20 C21 C22 -179.7(3)
C39 C21 C22 C23 57.5(5)
C20 C21 C22 C23 -123.6(4)
C21 C22 C23 C24 67.4(4)
C21 C22 C23 C40 -107.0(4)
C02 C01 C24 C23 0.0(5)
C25 C01 C24 C23 175.7(3)
C40 C23 C24 C01 0.8(5)
C22 C23 C24 C01 -173.8(3)
C24 C01 C25 C26 -112.0(4)
C02 C01 C25 C26 63.6(5)
C01 C25 C26 C27 54.7(5)
C25 C26 C27 C28 177.7(3)
C26 C27 C28 C29 178.8(3)
C14 C13 C29 C28 115.6(4)
C12 C13 C29 C28 -59.8(5)
C27 C28 C29 C13 -58.2(4)
O1 C30 C31 O2 65.4(5)
O2 C32 C33 O3 177.3(3)
O3 C34 C35 O4 62.5(5)
O4 C36 C37 O5 -80.8(4)
C12 C11 C38 C15 -1.9(5)
C10 C11 C38 C15 173.3(3)
C12 C11 C38 O5 -176.8(3)
C10 C11 C38 O5 -1.5(5)
C14 C15 C38 C11 0.1(5)
C16 C15 C38 C11 -177.1(3)
C14 C15 C38 O5 174.8(3)
C16 C15 C38 O5 -2.3(5)
C20 C21 C39 O6 -174.2(3)
C22 C21 C39 O6 4.6(6)
C20 C21 C39 C17 5.4(5)
C22 C21 C39 C17 -175.7(3)
C18 C17 C39 O6 174.1(3)
C16 C17 C39 O6 -5.3(5)
C18 C17 C39 C21 -5.5(5)
C16 C17 C39 C21 175.0(3)
C02 C03 C40 O1 172.7(3)
C04 C03 C40 O1 -2.5(5)
C02 C03 C40 C23 1.6(5)
C04 C03 C40 C23 -173.6(3)
C24 C23 C40 O1 -172.8(3)
C22 C23 C40 O1 1.7(5)
C24 C23 C40 C03 -1.6(5)
C22 C23 C40 C03 173.0(3)
C06 C05 C41 O7 178.0(3)
C04 C05 C41 O7 -9.3(5)
C06 C05 C41 C09 -3.3(5)
C04 C05 C41 C09 169.4(3)
C08 C09 C41 O7 -179.6(3)
C10 C09 C41 O7 5.5(5)
C08 C09 C41 C05 1.7(5)
C10 C09 C41 C05 -173.1(3)
C08 C07 C42 C44 65.7(5)
C06 C07 C42 C44 -109.9(5)
C08 C07 C42 C43 -172.9(4)
C06 C07 C42 C43 11.5(6)
C08 C07 C42 C45 -53.4(5)
C06 C07 C42 C45 131.0(4)
C20 C19 C46 C47 15.4(5)
C18 C19 C46 C47 -169.6(3)
C20 C19 C46 C49 136.6(4)
C18 C19 C46 C49 -48.3(5)
C20 C19 C46 C48 -104.1(4)
C18 C19 C46 C48 71.0(4)
C03 C40 O1 C30 89.1(4)
C23 C40 O1 C30 -99.5(4)
C31 C30 O1 C40 -178.4(3)
C30 C31 O2 C32 -94.5(4)
C33 C32 O2 C31 179.5(3)
C35 C34 O3 C33 -176.0(4)
C32 C33 O3 C34 168.0(4)
C37 C36 O4 C35 172.0(3)
C34 C35 O4 C36 -96.3(5)
C11 C38 O5 C37 -93.3(4)
C15 C38 O5 C37 91.7(4)
C36 C37 O5 C38 167.0(3)
